data_1505758
loop_
_publ_author_name
'Nockemann, Peter'
'Thijs, Ben'
'Pittois, Stijn'
'Thoen, Jan'
'Glorieux, Christ'
'Van Hecke, Kristof'
'Van Meervelt, Luc'
'Kirchner, Barbara'
'Binnemans, Koen'

_publ_section_title
;
 Task-specific ionic liquid for solubilizing metal oxides.
;
_journal_issue 42
_journal_name_full 'The journal of physical chemistry. B'
_journal_page_first 20978
_journal_page_last 20992
_journal_paper_doi 10.1021/jp0642995
_journal_volume 110
_journal_year 2006
_chemical_formula_moiety 'C40 H88 Dy2 N8 O20, 6(C2 F6 N O4 S2)'
_chemical_formula_sum 'C52 H88 Dy2 F36 N14 O44 S12'
_chemical_formula_weight 3007.20
_chemical_name_systematic
; 
 ? 
;
_space_group_IT_number 2
_symmetry_cell_setting triclinic
_symmetry_space_group_name_Hall '-P 1'
_symmetry_space_group_name_H-M 'P -1'
_atom_sites_solution_hydrogens geom
_atom_sites_solution_primary direct
_atom_sites_solution_secondary difmap
_audit_creation_method SHELXL-97
_cell_angle_alpha 82.522(2)
_cell_angle_beta 65.9010(10)
_cell_angle_gamma 71.8490(10)
_cell_formula_units_Z 1
_cell_length_a 14.5423(4)
_cell_length_b 14.5866(3)
_cell_length_c 15.0399(4)
_cell_measurement_temperature 100(2)
_cell_volume 2767.31(12)
_computing_cell_refinement 'Bruker SAINT'
_computing_data_collection 'Bruker SMART'
_computing_data_reduction 'Bruker SAINT'
_computing_publication_material Platon
_computing_structure_refinement 'SHELXL-97 (Sheldrick, 1997)'
_computing_structure_solution 'SHELXS-97 (Sheldrick, 1990)'
_diffrn_ambient_temperature 100(2)
_diffrn_measured_fraction_theta_full 0.946
_diffrn_measured_fraction_theta_max 0.946
_diffrn_measurement_device_type 'SMART 6000'
_diffrn_measurement_method 'omega and phi scans'
_diffrn_radiation_monochromator 'crossed Goebel mirrors'
_diffrn_radiation_source 'fine-focus sealed tube'
_diffrn_radiation_type CuK\a
_diffrn_radiation_wavelength 1.54178
_diffrn_reflns_av_R_equivalents 0.0435
_diffrn_reflns_av_sigmaI/netI 0.0398
_diffrn_reflns_limit_h_max 17
_diffrn_reflns_limit_h_min -17
_diffrn_reflns_limit_k_max 17
_diffrn_reflns_limit_k_min -17
_diffrn_reflns_limit_l_max 17
_diffrn_reflns_limit_l_min -18
_diffrn_reflns_number 28264
_diffrn_reflns_theta_full 70.85
_diffrn_reflns_theta_max 70.85
_diffrn_reflns_theta_min 3.19
_exptl_absorpt_coefficient_mu 10.606
_exptl_absorpt_correction_T_max 0.2063
_exptl_absorpt_correction_T_min 0.0461
_exptl_absorpt_correction_type refdelf
_exptl_absorpt_process_details Platon
_exptl_crystal_colour colorless
_exptl_crystal_density_diffrn 1.804
_exptl_crystal_density_method 'not measured'
_exptl_crystal_description block
_exptl_crystal_F_000 1498
_exptl_crystal_size_max 0.35
_exptl_crystal_size_mid 0.25
_exptl_crystal_size_min 0.15
_refine_diff_density_max 1.544
_refine_diff_density_min -1.104
_refine_diff_density_rms 0.100
_refine_ls_extinction_method none
_refine_ls_goodness_of_fit_ref 0.987
_refine_ls_hydrogen_treatment constr
_refine_ls_matrix_type full
_refine_ls_number_parameters 733
_refine_ls_number_reflns 10085
_refine_ls_number_restraints 0
_refine_ls_restrained_S_all 0.987
_refine_ls_R_factor_all 0.0413
_refine_ls_R_factor_gt 0.0381
_refine_ls_shift/su_max 0.000
_refine_ls_shift/su_mean 0.000
_refine_ls_structure_factor_coef Fsqd
_refine_ls_weighting_details 'calc w=1/[\s^2^(Fo^2^)+(0.0577P)^2^+0.0000P] where P=(Fo^2^+2Fc^2^)/3'
_refine_ls_weighting_scheme calc
_refine_ls_wR_factor_gt 0.0929
_refine_ls_wR_factor_ref 0.0945
_reflns_number_gt 9276
_reflns_number_total 10085
_reflns_threshold_expression >2sigma(I)
_cod_data_source_file jp0642995si20060708_062638.cif
_cod_data_source_block wg119
_cod_database_code 1505758

loop_
_symmetry_equiv_pos_as_xyz
'x, y, z'
'-x, -y, -z'

loop_
_atom_site_label
_atom_site_type_symbol
_atom_site_fract_x
_atom_site_fract_y
_atom_site_fract_z
_atom_site_U_iso_or_equiv
_atom_site_adp_type
_atom_site_occupancy
_atom_site_symmetry_multiplicity
_atom_site_calc_flag
_atom_site_refinement_flags
C1 C -0.0059(3) 0.1446(2) 1.0339(2) 0.0193(6) Uani 1 1 d .
C2 C 0.0187(3) 0.0580(2) 1.0982(3) 0.0239(7) Uani 1 1 d .
H2A H -0.0445 0.0632 1.1594 0.029 Uiso 1 1 calc R
H2B H 0.0301 -0.0011 1.0647 0.029 Uiso 1 1 calc R
C3 C 0.2109(3) 0.0354(3) 1.0362(3) 0.0345(9) Uani 1 1 d .
H3A H 0.2709 0.0190 1.0553 0.052 Uiso 1 1 calc R
H3B H 0.2067 0.0969 1.0008 0.052 Uiso 1 1 calc R
H3C H 0.2199 -0.0154 0.9941 0.052 Uiso 1 1 calc R
C4 C 0.0942(3) 0.1243(3) 1.1881(3) 0.0288(7) Uani 1 1 d .
H4A H 0.1540 0.1116 1.2071 0.043 Uiso 1 1 calc R
H4B H 0.0298 0.1285 1.2466 0.043 Uiso 1 1 calc R
H4C H 0.0872 0.1853 1.1520 0.043 Uiso 1 1 calc R
C5 C 0.1230(3) -0.0489(3) 1.1817(3) 0.0300(8) Uani 1 1 d .
H5A H 0.1392 -0.1027 1.1399 0.045 Uiso 1 1 calc R
H5B H 0.0570 -0.0458 1.2381 0.045 Uiso 1 1 calc R
H5C H 0.1799 -0.0588 1.2041 0.045 Uiso 1 1 calc R
C6 C 0.2660(3) 0.3068(2) 0.7283(3) 0.0206(6) Uani 1 1 d .
C7 C 0.2958(3) 0.3066(3) 0.6188(2) 0.0236(7) Uani 1 1 d .
H7A H 0.2581 0.2674 0.6058 0.028 Uiso 1 1 calc R
H7B H 0.2695 0.3736 0.5983 0.028 Uiso 1 1 calc R
C8 C 0.4567(3) 0.1692(3) 0.5835(3) 0.0351(9) Uani 1 1 d .
H8A H 0.5288 0.1439 0.5361 0.053 Uiso 1 1 calc R
H8B H 0.4144 0.1280 0.5846 0.053 Uiso 1 1 calc R
H8C H 0.4574 0.1698 0.6483 0.053 Uiso 1 1 calc R
C9 C 0.4186(3) 0.2662(4) 0.4533(3) 0.0374(9) Uani 1 1 d .
H9A H 0.3900 0.3313 0.4322 0.056 Uiso 1 1 calc R
H9B H 0.3786 0.2241 0.4510 0.056 Uiso 1 1 calc R
H9C H 0.4925 0.2407 0.4100 0.056 Uiso 1 1 calc R
C10 C 0.4714(3) 0.3346(3) 0.5580(3) 0.0353(9) Uani 1 1 d .
H10A H 0.4408 0.4001 0.5390 0.053 Uiso 1 1 calc R
H10B H 0.5447 0.3106 0.5126 0.053 Uiso 1 1 calc R
H10C H 0.4686 0.3354 0.6241 0.053 Uiso 1 1 calc R
C11 C 0.1780(2) 0.5357(2) 0.9176(2) 0.0170(6) Uani 1 1 d .
C12 C 0.2967(2) 0.5150(2) 0.8631(2) 0.0197(6) Uani 1 1 d .
H12A H 0.3301 0.4485 0.8794 0.024 Uiso 1 1 calc R
H12B H 0.3127 0.5167 0.7924 0.024 Uiso 1 1 calc R
C13 C 0.4645(3) 0.5424(3) 0.8258(3) 0.0309(8) Uani 1 1 d .
H13A H 0.5006 0.5863 0.8323 0.046 Uiso 1 1 calc R
H13B H 0.4786 0.5368 0.7569 0.046 Uiso 1 1 calc R
H13C H 0.4902 0.4787 0.8514 0.046 Uiso 1 1 calc R
C14 C 0.3133(3) 0.6836(2) 0.8487(3) 0.0259(7) Uani 1 1 d .
H14A H 0.3522 0.7223 0.8594 0.039 Uiso 1 1 calc R
H14B H 0.2379 0.7113 0.8857 0.039 Uiso 1 1 calc R
H14C H 0.3274 0.6837 0.7792 0.039 Uiso 1 1 calc R
C15 C 0.3257(3) 0.5821(3) 0.9894(3) 0.0290(7) Uani 1 1 d .
H15A H 0.3444 0.5156 1.0124 0.044 Uiso 1 1 calc R
H15B H 0.2509 0.6132 1.0257 0.044 Uiso 1 1 calc R
H15C H 0.3676 0.6179 0.9995 0.044 Uiso 1 1 calc R
C16 C 0.0459(2) 0.4298(2) 1.1508(2) 0.0165(6) Uani 1 1 d .
C17 C 0.0636(3) 0.3896(2) 1.2438(2) 0.0181(6) Uani 1 1 d .
H17A H 0.0008 0.3701 1.2889 0.022 Uiso 1 1 calc R
H17B H 0.1237 0.3304 1.2263 0.022 Uiso 1 1 calc R
C18 C 0.1772(3) 0.4892(3) 1.2323(3) 0.0260(7) Uani 1 1 d .
H18A H 0.2364 0.4337 1.2000 0.039 Uiso 1 1 calc R
H18B H 0.1970 0.5232 1.2708 0.039 Uiso 1 1 calc R
H18C H 0.1589 0.5332 1.1832 0.039 Uiso 1 1 calc R
C19 C -0.0093(3) 0.5397(2) 1.3425(2) 0.0219(6) Uani 1 1 d .
H19A H 0.0077 0.5797 1.3779 0.033 Uiso 1 1 calc R
H19B H -0.0685 0.5165 1.3878 0.033 Uiso 1 1 calc R
H19C H -0.0285 0.5782 1.2910 0.033 Uiso 1 1 calc R
C20 C 0.1091(3) 0.3959(3) 1.3801(2) 0.0256(7) Uani 1 1 d .
H20A H 0.1705 0.3402 1.3530 0.038 Uiso 1 1 calc R
H20B H 0.0486 0.3735 1.4232 0.038 Uiso 1 1 calc R
H20C H 0.1243 0.4357 1.4172 0.038 Uiso 1 1 calc R
C21 C 0.2234(3) 0.0375(2) 0.7683(3) 0.0242(7) Uani 1 1 d .
C22 C 0.0884(4) 0.1186(3) 0.5026(3) 0.0375(9) Uani 1 1 d .
C23 C 0.4745(5) 0.0979(4) 0.2250(4) 0.0531(12) Uani 1 1 d .
C24 C 0.4911(4) 0.1726(4) -0.0622(3) 0.0413(10) Uani 1 1 d .
C25 C 0.2015(3) 0.7276(3) 0.6318(3) 0.0295(8) Uani 1 1 d .
C26 C 0.2780(4) 0.6887(3) 0.3443(3) 0.0369(9) Uani 1 1 d .
Dy1 Dy 0.056346(13) 0.352504(12) 0.940701(12) 0.01478(7) Uani 1 1 d .
F1 F 0.29773(18) 0.07724(16) 0.75814(16) 0.0301(4) Uani 1 1 d .
F2 F 0.13039(18) 0.09908(16) 0.81703(16) 0.0308(5) Uani 1 1 d .
F3 F 0.23293(19) -0.04172(16) 0.82218(16) 0.0332(5) Uani 1 1 d .
F4 F 0.0569(5) 0.0437(3) 0.5376(4) 0.0996(19) Uani 1 1 d .
F5 F 0.0163(3) 0.1819(2) 0.4792(3) 0.0667(10) Uani 1 1 d .
F6 F 0.1716(4) 0.0958(5) 0.4222(3) 0.112(2) Uani 1 1 d .
F7 F 0.5506(3) 0.1154(3) 0.2405(3) 0.0695(10) Uani 1 1 d .
F8 F 0.4184(4) 0.0610(4) 0.3052(3) 0.0962(15) Uani 1 1 d .
F9 F 0.5157(4) 0.0371(2) 0.1535(3) 0.0866(14) Uani 1 1 d .
F10 F 0.4340(3) 0.11280(18) -0.0158(2) 0.0506(7) Uani 1 1 d .
F11 F 0.4796(2) 0.1958(2) -0.1460(2) 0.0511(7) Uani 1 1 d .
F12 F 0.5905(3) 0.1249(3) -0.0810(3) 0.0773(12) Uani 1 1 d .
F13 F 0.2650(2) 0.78102(17) 0.5844(2) 0.0471(7) Uani 1 1 d .
F14 F 0.1671(2) 0.74111(19) 0.72708(18) 0.0422(6) Uani 1 1 d .
F15 F 0.11896(19) 0.75485(17) 0.60779(18) 0.0369(5) Uani 1 1 d .
F16 F 0.2305(3) 0.77051(19) 0.3939(2) 0.0532(7) Uani 1 1 d .
F17 F 0.2363(3) 0.6909(2) 0.2797(2) 0.0543(7) Uani 1 1 d .
F18 F 0.3787(2) 0.6835(2) 0.2965(2) 0.0513(7) Uani 1 1 d .
N1 N 0.1121(2) 0.0441(2) 1.1250(2) 0.0220(6) Uani 1 1 d .
N2 N 0.4104(2) 0.2697(2) 0.5553(2) 0.0243(6) Uani 1 1 d .
N3 N 0.3478(2) 0.5817(2) 0.8823(2) 0.0210(6) Uani 1 1 d .
N4 N 0.0845(2) 0.4551(2) 1.2982(2) 0.0188(5) Uani 1 1 d .
N5 N 0.2231(2) 0.1036(2) 0.5916(2) 0.0233(6) Uani 1 1 d .
N6 N 0.4738(3) 0.2413(3) 0.1034(3) 0.0437(9) Uani 1 1 d .
N7 N 0.3205(2) 0.5933(2) 0.4899(2) 0.0244(6) Uani 1 1 d .
O1 O 0.04531(18) 0.20508(16) 1.01510(17) 0.0202(4) Uani 1 1 d .
O2 O -0.07623(19) 0.14668(16) 1.00637(18) 0.0218(5) Uani 1 1 d .
O3 O 0.16908(18) 0.31690(16) 0.77701(17) 0.0204(5) Uani 1 1 d .
O4 O 0.3345(2) 0.2979(2) 0.76049(19) 0.0306(6) Uani 1 1 d .
O5 O 0.14322(19) 0.46774(17) 0.91648(17) 0.0210(5) Uani 1 1 d .
O6 O 0.05101(18) 0.36712(16) 1.09874(16) 0.0188(4) Uani 1 1 d .
O7 O 0.1447(2) -0.03342(17) 0.6769(2) 0.0276(5) Uani 1 1 d .
O8 O 0.3366(2) -0.05590(19) 0.6079(2) 0.0308(6) Uani 1 1 d .
O9 O 0.0253(2) 0.18157(19) 0.6792(2) 0.0310(6) Uani 1 1 d .
O10 O 0.1368(2) 0.26037(19) 0.5414(2) 0.0309(6) Uani 1 1 d .
O11 O 0.3058(3) 0.1927(4) 0.1896(3) 0.0739(14) Uani 1 1 d .
O12 O 0.3675(4) 0.2756(3) 0.2750(3) 0.0769(15) Uani 1 1 d .
O13 O 0.3420(3) 0.3232(2) 0.0262(3) 0.0492(9) Uani 1 1 d .
O14 O 0.5237(4) 0.3314(3) -0.0504(4) 0.0772(15) Uani 1 1 d .
O15 O 0.3572(2) 0.58381(19) 0.63458(19) 0.0277(5) Uani 1 1 d .
O16 O 0.1952(2) 0.5494(2) 0.6538(2) 0.0324(6) Uani 1 1 d .
O17 O 0.1504(2) 0.5984(2) 0.4721(2) 0.0315(6) Uani 1 1 d .
O18 O 0.3225(2) 0.5035(2) 0.3602(2) 0.0348(6) Uani 1 1 d .
O25 O -0.03622(19) 0.28654(16) 0.86786(17) 0.0205(4) Uani 1 1 d .
O26 O 0.22603(18) 0.26079(16) 0.94227(17) 0.0209(5) Uani 1 1 d .
O29 O -0.02730(18) 0.48033(16) 0.86422(16) 0.0190(4) Uani 1 1 d .
O31 O -0.12454(18) 0.38423(16) 1.04223(16) 0.0191(4) Uani 1 1 d .
S1 S 0.23151(6) 0.00544(5) 0.65073(6) 0.02175(16) Uani 1 1 d .
S2 S 0.11599(7) 0.17352(6) 0.58957(6) 0.02280(16) Uani 1 1 d .
S3 S 0.39040(9) 0.21382(9) 0.19890(9) 0.0470(3) Uani 1 1 d .
S4 S 0.45038(9) 0.27907(7) 0.01037(9) 0.0406(2) Uani 1 1 d .
S5 S 0.27228(6) 0.59961(6) 0.60370(6) 0.02233(16) Uani 1 1 d .
S6 S 0.26173(7) 0.58402(6) 0.42448(6) 0.02488(17) Uani 1 1 d .

loop_
_atom_site_aniso_label
_atom_site_aniso_U_11
_atom_site_aniso_U_22
_atom_site_aniso_U_33
_atom_site_aniso_U_23
_atom_site_aniso_U_13
_atom_site_aniso_U_12
C1 0.0185(14) 0.0179(14) 0.0197(15) -0.0039(12) -0.0054(12) -0.0041(12)
C2 0.0261(17) 0.0219(15) 0.0295(18) 0.0048(14) -0.0147(15) -0.0112(13)
C3 0.0240(18) 0.0350(19) 0.032(2) 0.0097(16) -0.0062(15) -0.0022(15)
C4 0.0353(19) 0.0240(16) 0.0327(19) -0.0016(15) -0.0198(16) -0.0062(14)
C5 0.0340(19) 0.0246(17) 0.0331(19) 0.0104(15) -0.0184(16) -0.0075(15)
C6 0.0184(15) 0.0190(14) 0.0233(16) -0.0026(13) -0.0060(13) -0.0058(12)
C7 0.0171(15) 0.0306(17) 0.0203(16) -0.0035(14) -0.0029(13) -0.0079(13)
C8 0.0278(18) 0.0281(18) 0.031(2) -0.0021(16) 0.0006(15) 0.0005(15)
C9 0.035(2) 0.057(3) 0.0173(17) -0.0019(17) -0.0043(15) -0.0150(19)
C10 0.0271(18) 0.043(2) 0.034(2) -0.0048(17) -0.0013(16) -0.0207(17)
C11 0.0170(15) 0.0183(14) 0.0171(14) 0.0012(12) -0.0071(12) -0.0069(12)
C12 0.0154(14) 0.0190(14) 0.0235(16) -0.0034(12) -0.0039(12) -0.0073(12)
C13 0.0145(16) 0.0330(18) 0.041(2) -0.0011(16) -0.0051(15) -0.0092(14)
C14 0.0254(16) 0.0215(16) 0.0315(18) 0.0002(14) -0.0091(14) -0.0106(13)
C15 0.0286(18) 0.0371(19) 0.0283(18) -0.0008(15) -0.0162(15) -0.0115(15)
C16 0.0160(14) 0.0194(14) 0.0154(14) 0.0016(12) -0.0065(11) -0.0068(11)
C17 0.0224(15) 0.0154(13) 0.0185(15) -0.0016(12) -0.0098(12) -0.0049(12)
C18 0.0223(16) 0.0367(18) 0.0230(16) 0.0036(15) -0.0082(14) -0.0159(14)
C19 0.0248(16) 0.0203(15) 0.0189(15) -0.0048(13) -0.0078(13) -0.0033(13)
C20 0.0282(17) 0.0315(17) 0.0195(16) 0.0034(14) -0.0139(14) -0.0068(14)
C21 0.0237(16) 0.0216(15) 0.0268(17) 0.0014(14) -0.0098(14) -0.0064(13)
C22 0.044(2) 0.039(2) 0.042(2) -0.0020(18) -0.027(2) -0.0123(18)
C23 0.055(3) 0.050(3) 0.044(3) -0.003(2) -0.016(2) -0.005(2)
C24 0.033(2) 0.050(2) 0.033(2) -0.0006(19) -0.0158(18) 0.0028(19)
C25 0.0214(16) 0.0320(18) 0.0301(19) -0.0093(16) -0.0071(15) -0.0013(14)
C26 0.043(2) 0.042(2) 0.029(2) 0.0013(17) -0.0148(18) -0.0170(18)
Dy1 0.01440(10) 0.01425(10) 0.01586(10) -0.00023(6) -0.00573(7) -0.00450(6)
F1 0.0330(11) 0.0322(10) 0.0311(11) 0.0032(9) -0.0148(9) -0.0153(9)
F2 0.0279(11) 0.0309(10) 0.0270(11) -0.0085(9) -0.0069(9) -0.0013(9)
F3 0.0399(12) 0.0299(11) 0.0293(11) 0.0084(9) -0.0150(10) -0.0105(9)
F4 0.197(6) 0.069(2) 0.128(4) 0.042(2) -0.135(4) -0.085(3)
F5 0.086(2) 0.0601(18) 0.089(2) 0.0044(17) -0.074(2) -0.0145(17)
F6 0.064(2) 0.196(5) 0.079(3) -0.092(3) -0.024(2) -0.011(3)
F7 0.0535(19) 0.072(2) 0.085(2) -0.0020(19) -0.0460(19) 0.0058(16)
F8 0.095(3) 0.124(4) 0.068(2) 0.044(3) -0.033(2) -0.045(3)
F9 0.143(4) 0.0437(17) 0.071(2) -0.0109(17) -0.047(3) -0.011(2)
F10 0.0708(19) 0.0325(12) 0.0512(16) -0.0051(12) -0.0262(15) -0.0131(13)
F11 0.0399(14) 0.0722(18) 0.0351(13) 0.0009(13) -0.0182(11) -0.0035(13)
F12 0.0356(16) 0.111(3) 0.061(2) -0.015(2) -0.0247(15) 0.0248(18)
F13 0.0392(13) 0.0251(11) 0.0656(18) -0.0113(11) -0.0040(12) -0.0121(10)
F14 0.0384(13) 0.0467(13) 0.0334(12) -0.0192(11) -0.0151(11) 0.0076(11)
F15 0.0316(12) 0.0371(12) 0.0389(13) -0.0069(10) -0.0181(10) 0.0030(9)
F16 0.074(2) 0.0314(12) 0.0500(16) 0.0069(12) -0.0225(15) -0.0150(13)
F17 0.073(2) 0.0646(18) 0.0446(15) 0.0162(14) -0.0391(15) -0.0304(16)
F18 0.0530(16) 0.0704(18) 0.0363(13) 0.0116(13) -0.0118(12) -0.0379(15)
N1 0.0228(14) 0.0186(13) 0.0253(14) 0.0039(11) -0.0105(12) -0.0071(11)
N2 0.0219(14) 0.0279(14) 0.0195(14) -0.0027(12) -0.0031(11) -0.0081(12)
N3 0.0166(13) 0.0237(13) 0.0235(14) -0.0019(11) -0.0067(11) -0.0078(11)
N4 0.0195(13) 0.0214(12) 0.0170(13) 0.0013(11) -0.0078(11) -0.0072(11)
N5 0.0215(14) 0.0238(13) 0.0237(14) 0.0004(12) -0.0077(11) -0.0069(11)
N6 0.042(2) 0.051(2) 0.053(2) -0.0016(18) -0.0348(19) -0.0109(17)
N7 0.0198(13) 0.0304(14) 0.0219(14) -0.0059(12) -0.0035(11) -0.0095(11)
O1 0.0223(11) 0.0167(10) 0.0228(11) 0.0025(9) -0.0097(9) -0.0072(9)
O2 0.0214(11) 0.0197(10) 0.0269(12) 0.0030(9) -0.0108(10) -0.0086(9)
O3 0.0169(11) 0.0237(11) 0.0179(11) -0.0030(9) -0.0040(9) -0.0047(9)
O4 0.0197(12) 0.0497(16) 0.0227(12) -0.0036(11) -0.0078(10) -0.0094(11)
O5 0.0212(11) 0.0231(11) 0.0229(11) 0.0039(9) -0.0098(9) -0.0121(9)
O6 0.0225(11) 0.0189(10) 0.0171(10) -0.0003(9) -0.0098(9) -0.0060(9)
O7 0.0255(12) 0.0221(11) 0.0346(14) -0.0021(10) -0.0097(11) -0.0080(10)
O8 0.0224(12) 0.0294(12) 0.0305(13) -0.0073(11) -0.0051(10) 0.0016(10)
O9 0.0236(12) 0.0312(13) 0.0320(14) 0.0026(11) -0.0081(11) -0.0044(10)
O10 0.0369(14) 0.0290(13) 0.0344(14) 0.0089(11) -0.0209(12) -0.0137(11)
O11 0.0350(19) 0.141(4) 0.053(2) 0.014(3) -0.0220(17) -0.033(2)
O12 0.073(3) 0.079(3) 0.057(2) -0.029(2) -0.034(2) 0.031(2)
O13 0.053(2) 0.0378(16) 0.070(2) -0.0172(16) -0.0454(19) 0.0046(14)
O14 0.103(4) 0.081(3) 0.101(4) 0.048(3) -0.076(3) -0.066(3)
O15 0.0240(12) 0.0324(13) 0.0263(13) -0.0013(10) -0.0097(10) -0.0071(10)
O16 0.0282(13) 0.0354(14) 0.0318(14) 0.0021(11) -0.0061(11) -0.0149(11)
O17 0.0245(13) 0.0390(14) 0.0344(14) -0.0014(12) -0.0123(11) -0.0119(11)
O18 0.0342(14) 0.0391(15) 0.0317(14) -0.0140(12) -0.0093(12) -0.0103(12)
O25 0.0241(11) 0.0187(10) 0.0209(11) -0.0014(9) -0.0099(9) -0.0072(9)
O26 0.0170(10) 0.0228(11) 0.0218(11) -0.0014(9) -0.0078(9) -0.0033(9)
O29 0.0208(11) 0.0169(10) 0.0195(11) 0.0004(9) -0.0083(9) -0.0055(8)
O31 0.0172(10) 0.0189(10) 0.0198(11) -0.0007(9) -0.0041(9) -0.0072(8)
S1 0.0191(4) 0.0197(3) 0.0232(4) -0.0031(3) -0.0058(3) -0.0034(3)
S2 0.0238(4) 0.0226(4) 0.0241(4) 0.0009(3) -0.0112(3) -0.0072(3)
S3 0.0335(5) 0.0619(7) 0.0399(6) -0.0106(5) -0.0177(5) 0.0030(5)
S4 0.0451(6) 0.0319(4) 0.0641(7) 0.0043(5) -0.0400(6) -0.0131(4)
S5 0.0197(4) 0.0231(4) 0.0225(4) -0.0022(3) -0.0055(3) -0.0068(3)
S6 0.0229(4) 0.0289(4) 0.0248(4) -0.0038(3) -0.0079(3) -0.0104(3)

loop_
_atom_type_symbol
_atom_type_description
_atom_type_scat_dispersion_real
_atom_type_scat_dispersion_imag
_atom_type_scat_source
C C 0.0181 0.0091 'International Tables Vol C Tables 4.2.6.8 and 6.1.1.4'
Dy Dy -9.8046 9.8477 'International Tables Vol C Tables 4.2.6.8 and 6.1.1.4'
F F 0.0727 0.0534 'International Tables Vol C Tables 4.2.6.8 and 6.1.1.4'
N N 0.0311 0.0180 'International Tables Vol C Tables 4.2.6.8 and 6.1.1.4'
O O 0.0492 0.0322 'International Tables Vol C Tables 4.2.6.8 and 6.1.1.4'
S S 0.3331 0.5567 'International Tables Vol C Tables 4.2.6.8 and 6.1.1.4'
H H 0.0000 0.0000 'International Tables Vol C Tables 4.2.6.8 and 6.1.1.4'

loop_
_geom_angle_atom_site_label_1
_geom_angle_atom_site_label_2
_geom_angle_atom_site_label_3
_geom_angle
_geom_angle_site_symmetry_1
_geom_angle_site_symmetry_3
O2 C1 O1 127.4(3) . .
O2 C1 C2 114.6(3) . .
O1 C1 C2 118.0(3) . .
N1 C2 C1 117.7(3) . .
N1 C2 H2A 107.9 . .
C1 C2 H2A 107.9 . .
N1 C2 H2B 107.9 . .
C1 C2 H2B 107.9 . .
H2A C2 H2B 107.2 . .
N1 C3 H3A 109.5 . .
N1 C3 H3B 109.5 . .
H3A C3 H3B 109.5 . .
N1 C3 H3C 109.5 . .
H3A C3 H3C 109.5 . .
H3B C3 H3C 109.5 . .
N1 C4 H4A 109.5 . .
N1 C4 H4B 109.5 . .
H4A C4 H4B 109.5 . .
N1 C4 H4C 109.5 . .
H4A C4 H4C 109.5 . .
H4B C4 H4C 109.5 . .
N1 C5 H5A 109.5 . .
N1 C5 H5B 109.5 . .
H5A C5 H5B 109.5 . .
N1 C5 H5C 109.5 . .
H5A C5 H5C 109.5 . .
H5B C5 H5C 109.5 . .
O4 C6 O3 127.2(3) . .
O4 C6 C7 119.8(3) . .
O3 C6 C7 113.0(3) . .
N2 C7 C6 117.3(3) . .
N2 C7 H7A 108.0 . .
C6 C7 H7A 108.0 . .
N2 C7 H7B 108.0 . .
C6 C7 H7B 108.0 . .
H7A C7 H7B 107.2 . .
N2 C8 H8A 109.5 . .
N2 C8 H8B 109.5 . .
H8A C8 H8B 109.5 . .
N2 C8 H8C 109.5 . .
H8A C8 H8C 109.5 . .
H8B C8 H8C 109.5 . .
N2 C9 H9A 109.5 . .
N2 C9 H9B 109.5 . .
H9A C9 H9B 109.5 . .
N2 C9 H9C 109.5 . .
H9A C9 H9C 109.5 . .
H9B C9 H9C 109.5 . .
N2 C10 H10A 109.5 . .
N2 C10 H10B 109.5 . .
H10A C10 H10B 109.5 . .
N2 C10 H10C 109.5 . .
H10A C10 H10C 109.5 . .
H10B C10 H10C 109.5 . .
O5 C11 O31 125.9(3) . 2_567
O5 C11 C12 114.2(3) . .
O31 C11 C12 119.9(3) 2_567 .
N3 C12 C11 117.0(3) . .
N3 C12 H12A 108.1 . .
C11 C12 H12A 108.1 . .
N3 C12 H12B 108.1 . .
C11 C12 H12B 108.1 . .
H12A C12 H12B 107.3 . .
N3 C13 H13A 109.5 . .
N3 C13 H13B 109.5 . .
H13A C13 H13B 109.5 . .
N3 C13 H13C 109.5 . .
H13A C13 H13C 109.5 . .
H13B C13 H13C 109.5 . .
N3 C14 H14A 109.5 . .
N3 C14 H14B 109.5 . .
H14A C14 H14B 109.5 . .
N3 C14 H14C 109.5 . .
H14A C14 H14C 109.5 . .
H14B C14 H14C 109.5 . .
N3 C15 H15A 109.5 . .
N3 C15 H15B 109.5 . .
H15A C15 H15B 109.5 . .
N3 C15 H15C 109.5 . .
H15A C15 H15C 109.5 . .
H15B C15 H15C 109.5 . .
O6 C16 O29 127.6(3) . 2_567
O6 C16 C17 113.9(3) . .
O29 C16 C17 118.5(3) 2_567 .
N4 C17 C16 117.1(3) . .
N4 C17 H17A 108.0 . .
C16 C17 H17A 108.0 . .
N4 C17 H17B 108.0 . .
C16 C17 H17B 108.0 . .
H17A C17 H17B 107.3 . .
N4 C18 H18A 109.5 . .
N4 C18 H18B 109.5 . .
H18A C18 H18B 109.5 . .
N4 C18 H18C 109.5 . .
H18A C18 H18C 109.5 . .
H18B C18 H18C 109.5 . .
N4 C19 H19A 109.5 . .
N4 C19 H19B 109.5 . .
H19A C19 H19B 109.5 . .
N4 C19 H19C 109.5 . .
H19A C19 H19C 109.5 . .
H19B C19 H19C 109.5 . .
N4 C20 H20A 109.5 . .
N4 C20 H20B 109.5 . .
H20A C20 H20B 109.5 . .
N4 C20 H20C 109.5 . .
H20A C20 H20C 109.5 . .
H20B C20 H20C 109.5 . .
F3 C21 F1 109.0(3) . .
F3 C21 F2 107.4(3) . .
F1 C21 F2 108.1(3) . .
F3 C21 S1 108.8(2) . .
F1 C21 S1 112.2(2) . .
F2 C21 S1 111.2(2) . .
F4 C22 F5 108.7(4) . .
F4 C22 F6 109.5(5) . .
F5 C22 F6 106.5(5) . .
F4 C22 S2 112.6(3) . .
F5 C22 S2 109.1(3) . .
F6 C22 S2 110.3(3) . .
F9 C23 F8 110.4(5) . .
F9 C23 F7 109.1(5) . .
F8 C23 F7 107.4(5) . .
F9 C23 S3 112.2(4) . .
F8 C23 S3 109.0(4) . .
F7 C23 S3 108.6(4) . .
F12 C24 F11 108.5(4) . .
F12 C24 F10 107.5(4) . .
F11 C24 F10 107.4(4) . .
F12 C24 S4 111.0(4) . .
F11 C24 S4 111.3(3) . .
F10 C24 S4 111.0(3) . .
F13 C25 F15 109.4(3) . .
F13 C25 F14 109.4(3) . .
F15 C25 F14 107.8(3) . .
F13 C25 S5 109.8(2) . .
F15 C25 S5 111.2(3) . .
F14 C25 S5 109.3(3) . .
F18 C26 F16 108.2(4) . .
F18 C26 F17 108.5(4) . .
F16 C26 F17 108.4(4) . .
F18 C26 S6 111.0(3) . .
F16 C26 S6 111.5(3) . .
F17 C26 S6 109.1(3) . .
O5 Dy1 O1 141.95(8) . .
O5 Dy1 O29 75.39(8) . .
O1 Dy1 O29 142.24(8) . .
O5 Dy1 O3 82.37(8) . .
O1 Dy1 O3 105.47(8) . .
O29 Dy1 O3 80.01(8) . .
O5 Dy1 O31 120.83(8) . .
O1 Dy1 O31 77.20(8) . .
O29 Dy1 O31 75.54(8) . .
O3 Dy1 O31 139.53(8) . .
O5 Dy1 O6 77.56(8) . .
O1 Dy1 O6 74.95(8) . .
O29 Dy1 O6 122.25(8) . .
O3 Dy1 O6 143.99(8) . .
O31 Dy1 O6 76.36(8) . .
O5 Dy1 O26 76.15(8) . .
O1 Dy1 O26 70.75(8) . .
O29 Dy1 O26 143.57(8) . .
O3 Dy1 O26 74.07(8) . .
O31 Dy1 O26 139.69(8) . .
O6 Dy1 O26 72.26(8) . .
O5 Dy1 O25 142.29(8) . .
O1 Dy1 O25 73.56(8) . .
O29 Dy1 O25 72.61(8) . .
O3 Dy1 O25 72.96(8) . .
O31 Dy1 O25 69.21(8) . .
O6 Dy1 O25 137.36(8) . .
O26 Dy1 O25 121.63(8) . .
C3 N1 C4 110.3(3) . .
C3 N1 C5 108.6(3) . .
C4 N1 C5 108.6(3) . .
C3 N1 C2 111.2(3) . .
C4 N1 C2 111.3(3) . .
C5 N1 C2 106.7(3) . .
C9 N2 C8 107.5(3) . .
C9 N2 C10 108.9(3) . .
C8 N2 C10 110.1(3) . .
C9 N2 C7 107.3(3) . .
C8 N2 C7 111.2(3) . .
C10 N2 C7 111.7(3) . .
C14 N3 C15 109.2(3) . .
C14 N3 C13 108.0(3) . .
C15 N3 C13 109.2(3) . .
C14 N3 C12 113.3(3) . .
C15 N3 C12 110.3(3) . .
C13 N3 C12 106.7(3) . .
C18 N4 C19 110.2(3) . .
C18 N4 C17 110.3(3) . .
C19 N4 C17 112.4(2) . .
C18 N4 C20 109.3(3) . .
C19 N4 C20 107.8(3) . .
C17 N4 C20 106.6(2) . .
S1 N5 S2 123.62(19) . .
S3 N6 S4 122.6(3) . .
S5 N7 S6 125.72(19) . .
C1 O1 Dy1 142.5(2) . .
C6 O3 Dy1 134.3(2) . .
C11 O5 Dy1 169.9(2) . .
C16 O6 Dy1 139.1(2) . .
C16 O29 Dy1 143.4(2) 2_567 .
C11 O31 Dy1 122.1(2) 2_567 .
O8 S1 O7 119.68(16) . .
O8 S1 N5 108.50(17) . .
O7 S1 N5 115.37(16) . .
O8 S1 C21 103.07(16) . .
O7 S1 C21 103.62(16) . .
N5 S1 C21 104.55(16) . .
O10 S2 O9 118.17(17) . .
O10 S2 N5 107.46(16) . .
O9 S2 N5 115.96(16) . .
O10 S2 C22 103.26(18) . .
O9 S2 C22 105.0(2) . .
N5 S2 C22 105.36(18) . .
O12 S3 O11 118.5(3) . .
O12 S3 N6 109.5(3) . .
O11 S3 N6 116.3(2) . .
O12 S3 C23 104.4(2) . .
O11 S3 C23 106.8(3) . .
N6 S3 C23 98.6(2) . .
O13 S4 O14 116.7(3) . .
O13 S4 N6 116.1(2) . .
O14 S4 N6 109.4(2) . .
O13 S4 C24 105.36(19) . .
O14 S4 C24 102.1(3) . .
N6 S4 C24 105.4(2) . .
O16 S5 O15 118.16(17) . .
O16 S5 N7 116.08(16) . .
O15 S5 N7 107.55(16) . .
O16 S5 C25 105.05(18) . .
O15 S5 C25 103.02(17) . .
N7 S5 C25 105.34(17) . .
O18 S6 O17 117.78(17) . .
O18 S6 N7 110.14(17) . .
O17 S6 N7 116.82(16) . .
O18 S6 C26 103.69(19) . .
O17 S6 C26 105.57(19) . .
N7 S6 C26 100.17(18) . .

loop_
_geom_bond_atom_site_label_1
_geom_bond_atom_site_label_2
_geom_bond_distance
_geom_bond_site_symmetry_2
C1 O2 1.241(4) .
C1 O1 1.259(4) .
C1 C2 1.531(5) .
C2 N1 1.518(4) .
C2 H2A 0.9900 .
C2 H2B 0.9900 .
C3 N1 1.493(5) .
C3 H3A 0.9800 .
C3 H3B 0.9800 .
C3 H3C 0.9800 .
C4 N1 1.495(4) .
C4 H4A 0.9800 .
C4 H4B 0.9800 .
C4 H4C 0.9800 .
C5 N1 1.506(4) .
C5 H5A 0.9800 .
C5 H5B 0.9800 .
C5 H5C 0.9800 .
C6 O4 1.242(4) .
C6 O3 1.265(4) .
C6 C7 1.523(5) .
C7 N2 1.502(4) .
C7 H7A 0.9900 .
C7 H7B 0.9900 .
C8 N2 1.496(5) .
C8 H8A 0.9800 .
C8 H8B 0.9800 .
C8 H8C 0.9800 .
C9 N2 1.495(5) .
C9 H9A 0.9800 .
C9 H9B 0.9800 .
C9 H9C 0.9800 .
C10 N2 1.499(5) .
C10 H10A 0.9800 .
C10 H10B 0.9800 .
C10 H10C 0.9800 .
C11 O5 1.251(4) .
C11 O31 1.252(4) 2_567
C11 C12 1.525(4) .
C12 N3 1.510(4) .
C12 H12A 0.9900 .
C12 H12B 0.9900 .
C13 N3 1.509(4) .
C13 H13A 0.9800 .
C13 H13B 0.9800 .
C13 H13C 0.9800 .
C14 N3 1.504(4) .
C14 H14A 0.9800 .
C14 H14B 0.9800 .
C14 H14C 0.9800 .
C15 N3 1.508(5) .
C15 H15A 0.9800 .
C15 H15B 0.9800 .
C15 H15C 0.9800 .
C16 O6 1.246(4) .
C16 O29 1.263(4) 2_567
C16 C17 1.534(4) .
C17 N4 1.505(4) .
C17 H17A 0.9900 .
C17 H17B 0.9900 .
C18 N4 1.498(4) .
C18 H18A 0.9800 .
C18 H18B 0.9800 .
C18 H18C 0.9800 .
C19 N4 1.500(4) .
C19 H19A 0.9800 .
C19 H19B 0.9800 .
C19 H19C 0.9800 .
C20 N4 1.511(4) .
C20 H20A 0.9800 .
C20 H20B 0.9800 .
C20 H20C 0.9800 .
C21 F3 1.326(4) .
C21 F1 1.327(4) .
C21 F2 1.333(4) .
C21 S1 1.836(4) .
C22 F4 1.283(6) .
C22 F5 1.300(5) .
C22 F6 1.302(7) .
C22 S2 1.849(4) .
C23 F9 1.301(7) .
C23 F8 1.309(7) .
C23 F7 1.323(7) .
C23 S3 1.854(5) .
C24 F12 1.321(5) .
C24 F11 1.325(5) .
C24 F10 1.325(6) .
C24 S4 1.815(5) .
C25 F13 1.317(5) .
C25 F15 1.323(5) .
C25 F14 1.330(5) .
C25 S5 1.837(4) .
C26 F18 1.323(6) .
C26 F16 1.325(5) .
C26 F17 1.331(5) .
C26 S6 1.832(4) .
Dy1 O5 2.311(2) .
Dy1 O1 2.312(2) .
Dy1 O29 2.335(2) .
Dy1 O3 2.351(2) .
Dy1 O31 2.369(2) .
Dy1 O6 2.382(2) .
Dy1 O26 2.421(2) .
Dy1 O25 2.495(2) .
N5 S1 1.582(3) .
N5 S2 1.584(3) .
N6 S3 1.558(5) .
N6 S4 1.564(4) .
N7 S5 1.566(3) .
N7 S6 1.585(3) .
O7 S1 1.432(3) .
O8 S1 1.430(3) .
O9 S2 1.436(3) .
O10 S2 1.429(3) .
O11 S3 1.421(4) .
O12 S3 1.415(5) .
O13 S4 1.434(4) .
O14 S4 1.444(5) .
O15 S5 1.435(3) .
O16 S5 1.428(3) .
O17 S6 1.434(3) .
O18 S6 1.431(3) .
O29 C16 1.263(4) 2_567
O31 C11 1.252(4) 2_567
